data_2217981
loop_
_publ_author_name
'Schachner, J\"org A.'
'Quail, J. Wilson'
'M\"uller, Jens'

_publ_section_title
;The galla[1]ferrocenophane
 {[dimethyl(2-pyridyl)silyl]bis(trimethylsilyl)methyl-\k^2^<i>C</i>,<i>N</i>}(ferrocene-1,1'-diyl)gallium(III)
;
_journal_coeditor_code OM2215
_journal_issue 4
_journal_name_full 'Acta Crystallographica Section E'
_journal_page_first m517
_journal_paper_doi 10.1107/S1600536808005503
_journal_volume 64
_journal_year 2008
_chemical_formula_iupac '[Ga Fe (C5 H4)2 (C14 H28 N Si3)]'
_chemical_formula_moiety 'C24 H36 Fe Ga N Si3'
_chemical_formula_sum 'C24 H36 Fe Ga N Si3'
_chemical_formula_weight 548.38
_chemical_name_common
;
{[Dimethyl(2-pyridyl)silyl]bis(trimethylsilyl)methyl}galla[1]ferrocenophane
;
_chemical_name_systematic
;{[dimethyl(2-pyridyl)silyl]bis(trimethylsilyl)methyl-\k^2^C,N}(ferrocene-1,1'-
diyl)gallium(III)
;
_space_group_IT_number 14
_symmetry_cell_setting monoclinic
_symmetry_space_group_name_Hall '-P 2ybc'
_symmetry_space_group_name_H-M 'P 1 21/c 1'
_atom_sites_solution_hydrogens geom
_atom_sites_solution_primary direct
_atom_sites_solution_secondary difmap
_audit_creation_method SHELXL-97
_cell_angle_alpha 90.00
_cell_angle_beta 92.5212(7)
_cell_angle_gamma 90.00
_cell_formula_units_Z 8
_cell_length_a 9.64630(10)
_cell_length_b 35.2258(4)
_cell_length_c 15.4862(2)
_cell_measurement_reflns_used 91449
_cell_measurement_temperature 173(2)
_cell_measurement_theta_max 26.022
_cell_measurement_theta_min 0.998
_cell_volume 5257.10(11)
_computing_cell_refinement 'SCALEPACK (Otwinowski & Minor, 1997)'
_computing_data_collection 'COLLECT (Nonius, 1998)'
_computing_data_reduction 'SCALEPACK and DENZO (Otwinowski & Minor, 1997)'
_computing_molecular_graphics 'ORTEP-3 for Windows (Farrugia, 1997)'
_computing_publication_material 'SHELXL97 (Sheldrick, 2008) and PLATON (Spek, 2003)'
_computing_structure_refinement 'SHELXL97 (Sheldrick, 2008)'
_computing_structure_solution 'SIR97 (Altomare et al., 1999)'
_diffrn_ambient_temperature 173(2)
_diffrn_detector_area_resol_mean 9
_diffrn_measured_fraction_theta_full 0.991
_diffrn_measured_fraction_theta_max 0.991
_diffrn_measurement_device 'Nonius KappaCCD'
_diffrn_measurement_method '\f scans, and \w scans with \k offsets'
_diffrn_radiation_monochromator 'horizonally mounted graphite crystal'
_diffrn_radiation_source 'fine-focus sealed tube'
_diffrn_radiation_type MoK\a
_diffrn_radiation_wavelength 0.71073
_diffrn_reflns_av_R_equivalents 0.0794
_diffrn_reflns_av_sigmaI/netI 0.0572
_diffrn_reflns_limit_h_max 11
_diffrn_reflns_limit_h_min -11
_diffrn_reflns_limit_k_max 43
_diffrn_reflns_limit_k_min -43
_diffrn_reflns_limit_l_max 19
_diffrn_reflns_limit_l_min -19
_diffrn_reflns_number 58270
_diffrn_reflns_theta_full 26.13
_diffrn_reflns_theta_max 26.13
_diffrn_reflns_theta_min 1.44
_diffrn_standards_decay_% 0
_diffrn_standards_interval_count 0
_diffrn_standards_interval_time 0
_diffrn_standards_number 0
_exptl_absorpt_coefficient_mu 1.725
_exptl_absorpt_correction_T_max 0.8109
_exptl_absorpt_correction_T_min 0.6916
_exptl_absorpt_correction_type psi-scan
_exptl_absorpt_process_details '(SHELXTL; Sheldrick, 2008)'
_exptl_crystal_colour orange
_exptl_crystal_density_diffrn 1.386
_exptl_crystal_density_method 'not measured'
_exptl_crystal_description chip
_exptl_crystal_F_000 2288
_exptl_crystal_size_max 0.20
_exptl_crystal_size_mid 0.12
_exptl_crystal_size_min 0.12
_refine_diff_density_max 0.363
_refine_diff_density_min -0.455
_refine_ls_extinction_method none
_refine_ls_goodness_of_fit_ref 1.038
_refine_ls_hydrogen_treatment constr
_refine_ls_matrix_type full
_refine_ls_number_parameters 557
_refine_ls_number_reflns 10370
_refine_ls_number_restraints 0
_refine_ls_restrained_S_all 1.038
_refine_ls_R_factor_all 0.0714
_refine_ls_R_factor_gt 0.0432
_refine_ls_shift/su_max 0.001
_refine_ls_shift/su_mean 0.000
_refine_ls_structure_factor_coef Fsqd
_refine_ls_weighting_details 'calc w=1/[\s^2^(Fo^2^)+(0.0238P)^2^+7.0617P] where P=(Fo^2^+2Fc^2^)/3'
_refine_ls_weighting_scheme calc
_refine_ls_wR_factor_gt 0.0782
_refine_ls_wR_factor_ref 0.0879
_reflns_number_gt 7767
_reflns_number_total 10370
_reflns_threshold_expression I>2\s(I)
_cod_data_source_file om2215.cif
_cod_data_source_block I
_cod_original_sg_symbol_H-M 'P 21/c'
_cod_database_code 2217981
_cod_database_fobs_code 2217981

loop_
_symmetry_equiv_pos_as_xyz
'x, y, z'
'-x, y+1/2, -z+1/2'
'-x, -y, -z'
'x, -y-1/2, z-1/2'

loop_
_atom_site_type_symbol
_atom_site_label
_atom_site_fract_x
_atom_site_fract_y
_atom_site_fract_z
_atom_site_U_iso_or_equiv
_atom_site_adp_type
_atom_site_calc_flag
_atom_site_refinement_flags
_atom_site_occupancy
Fe Fe1A 0.30497(5) 0.055334(13) 1.00300(3) 0.02692(12) Uani d . 1
Ga Ga1A 0.14191(4) 0.116989(10) 0.94201(2) 0.02454(10) Uani d . 1
N N1A 0.0812(3) 0.11264(7) 0.81155(17) 0.0257(6) Uani d . 1
Si Si1A 0.05479(11) 0.18896(3) 0.85081(6) 0.0299(2) Uani d . 1
Si Si2A -0.13709(10) 0.15670(3) 0.98932(7) 0.0317(2) Uani d . 1
Si Si3A 0.14012(11) 0.19919(3) 1.04473(7) 0.0317(2) Uani d . 1
C C2A 0.0799(4) 0.08122(10) 0.7626(2) 0.0334(9) Uani d . 1
H H2A 0.1057 0.0578 0.7889 0.040 Uiso calc R 1
C C3A 0.0429(4) 0.08158(11) 0.6762(2) 0.0379(9) Uani d . 1
H H3A 0.0420 0.0587 0.6437 0.045 Uiso calc R 1
C C4A 0.0070(4) 0.11542(11) 0.6368(2) 0.0374(9) Uani d . 1
H H4A -0.0184 0.1164 0.5769 0.045 Uiso calc R 1
C C5A 0.0090(4) 0.14802(10) 0.6872(2) 0.0343(9) Uani d . 1
H H5A -0.0148 0.1717 0.6613 0.041 Uiso calc R 1
C C6A 0.0454(3) 0.14648(9) 0.7748(2) 0.0275(8) Uani d . 1
C C7A 0.0484(3) 0.16817(9) 0.9611(2) 0.0255(8) Uani d . 1
C C8A -0.0866(5) 0.22219(11) 0.8131(3) 0.0520(12) Uani d . 1
H H8A -0.1767 0.2096 0.8171 0.078 Uiso calc R 1
H H8B -0.0730 0.2294 0.7530 0.078 Uiso calc R 1
H H8C -0.0842 0.2449 0.8496 0.078 Uiso calc R 1
C C9A 0.2214(5) 0.21208(12) 0.8242(3) 0.0541(12) Uani d . 1
H H9A 0.2313 0.2361 0.8558 0.081 Uiso calc R 1
H H9B 0.2215 0.2170 0.7619 0.081 Uiso calc R 1
H H9C 0.2990 0.1953 0.8410 0.081 Uiso calc R 1
C C10A -0.2308(4) 0.13154(13) 0.8976(3) 0.0521(12) Uani d . 1
H H10A -0.3264 0.1263 0.9130 0.078 Uiso calc R 1
H H10B -0.1835 0.1076 0.8861 0.078 Uiso calc R 1
H H10C -0.2315 0.1476 0.8459 0.078 Uiso calc R 1
C C11A -0.2409(4) 0.19977(11) 1.0156(3) 0.0498(11) Uani d . 1
H H11A -0.3387 0.1927 1.0191 0.075 Uiso calc R 1
H H11B -0.2314 0.2189 0.9703 0.075 Uiso calc R 1
H H11C -0.2067 0.2102 1.0712 0.075 Uiso calc R 1
C C12A -0.1518(4) 0.12448(11) 1.0844(3) 0.0467(11) Uani d . 1
H H12A -0.1044 0.1360 1.1352 0.070 Uiso calc R 1
H H12B -0.1088 0.1000 1.0720 0.070 Uiso calc R 1
H H12C -0.2499 0.1206 1.0957 0.070 Uiso calc R 1
C C13A 0.1152(5) 0.18302(12) 1.1584(2) 0.0528(12) Uani d . 1
H H13A 0.1377 0.1560 1.1634 0.079 Uiso calc R 1
H H13B 0.0184 0.1871 1.1728 0.079 Uiso calc R 1
H H13C 0.1764 0.1976 1.1982 0.079 Uiso calc R 1
C C14A 0.0752(4) 0.24962(10) 1.0403(3) 0.0466(11) Uani d . 1
H H14A 0.1308 0.2652 1.0812 0.070 Uiso calc R 1
H H14B -0.0222 0.2503 1.0556 0.070 Uiso calc R 1
H H14C 0.0835 0.2596 0.9817 0.070 Uiso calc R 1
C C15A 0.3327(4) 0.20227(11) 1.0337(3) 0.0474(11) Uani d . 1
H H15A 0.3765 0.2120 1.0875 0.071 Uiso calc R 1
H H15B 0.3528 0.2194 0.9860 0.071 Uiso calc R 1
H H15C 0.3696 0.1770 1.0217 0.071 Uiso calc R 1
C C16A 0.0984(3) 0.06751(9) 1.0006(2) 0.0298(8) Uani d . 1
C C17A 0.1548(4) 0.06341(11) 1.0879(2) 0.0368(9) Uani d . 1
H H17A 0.1535 0.0826 1.1311 0.044 Uiso calc R 1
C C18A 0.2125(4) 0.02665(11) 1.1002(3) 0.0431(10) Uani d . 1
H H18A 0.2573 0.0173 1.1518 0.052 Uiso calc R 1
C C19A 0.1917(4) 0.00647(11) 1.0221(3) 0.0418(10) Uani d . 1
H H19A 0.2191 -0.0190 1.0117 0.050 Uiso calc R 1
C C20A 0.1222(4) 0.03111(10) 0.9615(3) 0.0344(9) Uani d . 1
H H20A 0.0953 0.0245 0.9037 0.041 Uiso calc R 1
C C21A 0.3479(3) 0.10609(9) 0.9457(2) 0.0273(8) Uani d . 1
C C22A 0.4259(4) 0.10155(10) 1.0276(2) 0.0317(8) Uani d . 1
H H22A 0.4206 0.1182 1.0756 0.038 Uiso calc R 1
C C23A 0.5110(4) 0.06870(10) 1.0254(2) 0.0341(9) Uani d . 1
H H23A 0.5710 0.0597 1.0712 0.041 Uiso calc R 1
C C24A 0.4909(4) 0.05174(10) 0.9432(2) 0.0323(8) Uani d . 1
H H24A 0.5345 0.0293 0.9237 0.039 Uiso calc R 1
C C25A 0.3930(4) 0.07447(9) 0.8946(2) 0.0280(8) Uani d . 1
H H25A 0.3617 0.0695 0.8367 0.034 Uiso calc R 1
Fe Fe1B 0.77578(5) 0.031639(13) 0.33294(3) 0.02690(12) Uani d . 1
Ga Ga1B 0.63939(4) 0.087176(10) 0.43069(2) 0.02319(9) Uani d . 1
N N1b 0.6415(3) 0.07546(8) 0.56039(18) 0.0275(7) Uani d . 1
Si Si1B 0.55460(11) 0.15070(3) 0.55006(7) 0.0372(3) Uani d . 1
Si Si2B 0.59969(11) 0.17257(3) 0.35803(7) 0.0360(3) Uani d . 1
Si Si3B 0.34124(10) 0.12263(3) 0.41012(7) 0.0292(2) Uani d . 1
C C2B 0.6827(4) 0.04260(10) 0.5972(2) 0.0333(9) Uani d . 1
H H2B 0.7100 0.0224 0.5610 0.040 Uiso calc R 1
C C3B 0.6869(4) 0.03707(11) 0.6852(2) 0.0401(10) Uani d . 1
H H3B 0.7174 0.0136 0.7094 0.048 Uiso calc R 1
C C4B 0.6463(4) 0.06618(13) 0.7373(3) 0.0443(10) Uani d . 1
H H4B 0.6487 0.0631 0.7983 0.053 Uiso calc R 1
C C5B 0.6016(4) 0.10014(12) 0.6998(2) 0.0423(10) Uani d . 1
H H5B 0.5722 0.1204 0.7353 0.051 Uiso calc R 1
C C6B 0.5999(4) 0.10457(10) 0.6105(2) 0.0325(8) Uani d . 1
C C7B 0.5295(4) 0.13650(9) 0.4346(2) 0.0281(8) Uani d . 1
C C8B 0.7064(5) 0.18256(12) 0.5764(3) 0.0607(13) Uani d . 1
H H8D 0.7896 0.1721 0.5514 0.091 Uiso calc R 1
H H8E 0.7211 0.1844 0.6393 0.091 Uiso calc R 1
H H8F 0.6877 0.2079 0.5524 0.091 Uiso calc R 1
C C9B 0.4067(5) 0.17341(14) 0.6057(3) 0.0661(15) Uani d . 1
H H9D 0.3848 0.1979 0.5786 0.099 Uiso calc R 1
H H9E 0.4330 0.1773 0.6669 0.099 Uiso calc R 1
H H9F 0.3251 0.1568 0.6006 0.099 Uiso calc R 1
C C10B 0.7926(4) 0.17796(11) 0.3689(3) 0.0554(13) Uani d . 1
H H10D 0.8165 0.1963 0.4147 0.083 Uiso calc R 1
H H10E 0.8275 0.1871 0.3141 0.083 Uiso calc R 1
H H10F 0.8349 0.1534 0.3834 0.083 Uiso calc R 1
C C11B 0.5249(5) 0.22135(10) 0.3737(3) 0.0552(12) Uani d . 1
H H11D 0.5395 0.2290 0.4343 0.083 Uiso calc R 1
H H11E 0.4253 0.2210 0.3584 0.083 Uiso calc R 1
H H11F 0.5711 0.2395 0.3365 0.083 Uiso calc R 1
C C12B 0.5588(5) 0.16013(12) 0.2420(3) 0.0544(12) Uani d . 1
H H12D 0.6085 0.1774 0.2046 0.082 Uiso calc R 1
H H12E 0.4587 0.1625 0.2295 0.082 Uiso calc R 1
H H12F 0.5879 0.1340 0.2312 0.082 Uiso calc R 1
C C13B 0.3019(4) 0.09920(11) 0.3038(2) 0.0414(10) Uani d . 1
H H13D 0.3488 0.0745 0.3026 0.062 Uiso calc R 1
H H13E 0.3348 0.1153 0.2573 0.062 Uiso calc R 1
H H13F 0.2015 0.0955 0.2958 0.062 Uiso calc R 1
C C14B 0.2193(4) 0.16437(12) 0.4105(3) 0.0508(11) Uani d . 1
H H14D 0.1234 0.1552 0.4104 0.076 Uiso calc R 1
H H14E 0.2319 0.1799 0.3588 0.076 Uiso calc R 1
H H14F 0.2393 0.1797 0.4623 0.076 Uiso calc R 1
C C15B 0.2855(4) 0.08709(12) 0.4914(3) 0.0465(10) Uani d . 1
H H15D 0.1868 0.0813 0.4809 0.070 Uiso calc R 1
H H15E 0.3005 0.0975 0.5497 0.070 Uiso calc R 1
H H15F 0.3401 0.0638 0.4861 0.070 Uiso calc R 1
C C16B 0.8391(3) 0.07929(9) 0.3993(2) 0.0290(8) Uani d . 1
C C17B 0.8717(4) 0.08150(10) 0.3093(2) 0.0364(9) Uani d . 1
H H17B 0.8392 0.1007 0.2702 0.044 Uiso calc R 1
C C18B 0.9598(4) 0.05080(11) 0.2876(3) 0.0432(10) Uani d . 1
H H18B 0.9946 0.0459 0.2323 0.052 Uiso calc R 1
C C19B 0.9862(4) 0.02905(10) 0.3628(3) 0.0375(9) Uani d . 1
H H19B 1.0426 0.0070 0.3673 0.045 Uiso calc R 1
C C20B 0.9137(3) 0.04586(10) 0.4309(2) 0.0311(8) Uani d . 1
H H20B 0.9140 0.0366 0.4886 0.037 Uiso calc R 1
C C21B 0.5751(3) 0.04071(9) 0.3634(2) 0.0278(8) Uani d . 1
C C22B 0.5895(4) 0.04133(10) 0.2716(2) 0.0325(8) Uani d . 1
H H22B 0.5675 0.0624 0.2353 0.039 Uiso calc R 1
C C23B 0.6413(4) 0.00605(10) 0.2423(2) 0.0367(9) Uani d . 1
H H23B 0.6596 -0.0005 0.1844 0.044 Uiso calc R 1
C C24B 0.6603(4) -0.01748(10) 0.3161(2) 0.0332(9) Uani d . 1
H H24B 0.6943 -0.0428 0.3165 0.040 Uiso calc R 1
C C25B 0.6200(3) 0.00323(9) 0.3893(2) 0.0277(8) Uani d . 1
H H25B 0.6222 -0.0062 0.4468 0.033 Uiso calc R 1

loop_
_atom_site_aniso_label
_atom_site_aniso_U_11
_atom_site_aniso_U_22
_atom_site_aniso_U_33
_atom_site_aniso_U_12
_atom_site_aniso_U_13
_atom_site_aniso_U_23
Fe1A 0.0237(3) 0.0279(3) 0.0293(3) 0.0008(2) 0.0036(2) 0.0040(2)
Ga1A 0.0245(2) 0.02234(19) 0.0269(2) 0.00140(16) 0.00234(16) 0.00005(16)
N1A 0.0240(16) 0.0248(15) 0.0285(16) 0.0033(12) 0.0020(13) -0.0026(12)
Si1A 0.0384(6) 0.0232(5) 0.0281(6) 0.0002(4) 0.0015(5) 0.0006(4)
Si2A 0.0253(6) 0.0349(6) 0.0352(6) 0.0012(4) 0.0047(4) -0.0018(5)
Si3A 0.0360(6) 0.0266(5) 0.0321(6) 0.0001(4) -0.0032(5) -0.0039(4)
C2A 0.038(2) 0.0275(19) 0.035(2) 0.0055(16) -0.0009(17) -0.0054(16)
C3A 0.040(2) 0.037(2) 0.037(2) 0.0049(18) -0.0002(18) -0.0118(18)
C4A 0.035(2) 0.051(2) 0.026(2) 0.0050(18) -0.0028(17) -0.0065(18)
C5A 0.034(2) 0.036(2) 0.033(2) 0.0057(17) 0.0007(17) 0.0033(17)
C6A 0.0212(18) 0.0318(19) 0.030(2) 0.0002(15) 0.0021(15) 0.0006(15)
C7A 0.0252(19) 0.0224(17) 0.0289(19) -0.0001(14) 0.0019(15) -0.0025(14)
C8A 0.079(3) 0.037(2) 0.040(3) 0.020(2) -0.005(2) 0.0018(19)
C9A 0.071(3) 0.053(3) 0.039(3) -0.027(2) 0.012(2) -0.002(2)
C10A 0.032(2) 0.067(3) 0.058(3) -0.011(2) 0.003(2) -0.013(2)
C11A 0.035(2) 0.054(3) 0.061(3) 0.012(2) 0.009(2) -0.002(2)
C12A 0.040(2) 0.050(3) 0.051(3) 0.000(2) 0.014(2) 0.005(2)
C13A 0.074(3) 0.053(3) 0.031(2) -0.007(2) -0.011(2) -0.004(2)
C14A 0.054(3) 0.028(2) 0.057(3) -0.0011(19) 0.000(2) -0.0091(19)
C15A 0.039(2) 0.042(2) 0.060(3) -0.0063(19) -0.006(2) -0.013(2)
C16A 0.0224(19) 0.0279(19) 0.040(2) 0.0024(15) 0.0076(16) 0.0037(16)
C17A 0.037(2) 0.041(2) 0.034(2) 0.0036(18) 0.0145(18) 0.0059(17)
C18A 0.040(2) 0.048(2) 0.043(3) 0.0067(19) 0.0114(19) 0.020(2)
C19A 0.030(2) 0.028(2) 0.068(3) -0.0009(16) 0.012(2) 0.013(2)
C20A 0.027(2) 0.0286(19) 0.048(2) -0.0048(16) 0.0033(17) 0.0056(17)
C21A 0.0251(19) 0.0252(18) 0.032(2) -0.0035(15) 0.0026(16) 0.0008(15)
C22A 0.031(2) 0.033(2) 0.030(2) -0.0040(16) -0.0020(17) -0.0031(16)
C23A 0.024(2) 0.042(2) 0.035(2) -0.0011(16) -0.0045(17) 0.0058(18)
C24A 0.0225(19) 0.033(2) 0.042(2) 0.0056(16) 0.0070(17) 0.0025(17)
C25A 0.028(2) 0.0301(19) 0.0258(19) -0.0025(15) 0.0031(15) 0.0013(15)
Fe1B 0.0265(3) 0.0251(3) 0.0295(3) -0.0001(2) 0.0060(2) -0.0015(2)
Ga1B 0.0232(2) 0.02223(19) 0.0241(2) 0.00140(15) 0.00027(16) -0.00166(15)
N1b 0.0228(16) 0.0332(16) 0.0263(16) 0.0022(13) 0.0009(13) -0.0032(13)
Si1B 0.0365(6) 0.0375(6) 0.0365(6) 0.0108(5) -0.0092(5) -0.0141(5)
Si2B 0.0334(6) 0.0233(5) 0.0514(7) 0.0015(4) 0.0032(5) 0.0030(5)
Si3B 0.0233(5) 0.0331(5) 0.0311(6) 0.0032(4) -0.0014(4) -0.0023(4)
C2B 0.032(2) 0.038(2) 0.030(2) -0.0004(17) 0.0007(17) 0.0031(17)
C3B 0.037(2) 0.048(2) 0.035(2) -0.0068(19) -0.0025(18) 0.0110(19)
C4B 0.039(2) 0.068(3) 0.026(2) -0.008(2) 0.0026(18) 0.002(2)
C5B 0.032(2) 0.064(3) 0.031(2) -0.001(2) 0.0026(18) -0.014(2)
C6B 0.026(2) 0.043(2) 0.028(2) 0.0008(16) 0.0014(16) -0.0089(17)
C7B 0.028(2) 0.0235(18) 0.033(2) 0.0039(14) -0.0009(16) -0.0018(15)
C8B 0.069(3) 0.039(2) 0.071(3) -0.002(2) -0.032(3) -0.013(2)
C9B 0.066(3) 0.088(4) 0.043(3) 0.035(3) -0.007(2) -0.033(3)
C10B 0.037(2) 0.026(2) 0.104(4) -0.0068(18) 0.008(2) 0.009(2)
C11B 0.053(3) 0.026(2) 0.086(4) 0.0087(19) 0.002(3) 0.002(2)
C12B 0.064(3) 0.055(3) 0.045(3) -0.008(2) 0.013(2) 0.015(2)
C13B 0.029(2) 0.051(2) 0.044(2) -0.0010(18) -0.0049(18) -0.0041(19)
C14B 0.039(3) 0.060(3) 0.053(3) 0.016(2) -0.009(2) -0.007(2)
C15B 0.031(2) 0.061(3) 0.048(3) -0.006(2) 0.0045(19) 0.007(2)
C16B 0.0242(19) 0.0241(18) 0.039(2) -0.0042(14) 0.0029(16) -0.0010(15)
C17B 0.037(2) 0.031(2) 0.042(2) -0.0061(17) 0.0096(18) 0.0056(17)
C18B 0.038(2) 0.042(2) 0.051(3) -0.0070(18) 0.023(2) -0.004(2)
C19B 0.024(2) 0.033(2) 0.057(3) 0.0022(16) 0.0098(18) -0.0003(19)
C20B 0.0223(19) 0.034(2) 0.037(2) -0.0020(15) -0.0026(16) 0.0001(16)
C21B 0.0238(19) 0.0278(18) 0.032(2) -0.0029(14) 0.0023(16) -0.0037(15)
C22B 0.036(2) 0.0289(19) 0.032(2) 0.0010(16) -0.0068(17) -0.0033(16)
C23B 0.045(2) 0.036(2) 0.029(2) 0.0000(18) 0.0047(18) -0.0105(17)
C24B 0.033(2) 0.0245(18) 0.042(2) -0.0017(15) 0.0032(18) -0.0077(16)
C25B 0.0266(19) 0.0262(18) 0.030(2) -0.0051(15) 0.0012(16) -0.0036(15)

loop_
_atom_type_symbol
_atom_type_description
_atom_type_scat_dispersion_real
_atom_type_scat_dispersion_imag
_atom_type_scat_source
C C 0.0033 0.0016 'International Tables Vol C Tables 4.2.6.8 and 6.1.1.4'
H H 0.0000 0.0000 'International Tables Vol C Tables 4.2.6.8 and 6.1.1.4'
Fe Fe 0.3463 0.8444 'International Tables Vol C Tables 4.2.6.8 and 6.1.1.4'
Ga Ga 0.2307 1.6083 'International Tables Vol C Tables 4.2.6.8 and 6.1.1.4'
N N 0.0061 0.0033 'International Tables Vol C Tables 4.2.6.8 and 6.1.1.4'
Si Si 0.0817 0.0704 'International Tables Vol C Tables 4.2.6.8 and 6.1.1.4'

loop_
_geom_angle_atom_site_label_1
_geom_angle_atom_site_label_2
_geom_angle_atom_site_label_3
_geom_angle
C17A Fe1A C22A 100.82(15)
C17A Fe1A C25A 146.12(14)
C22A Fe1A C25A 68.32(14)
C17A Fe1A C16A 41.65(14)
C22A Fe1A C16A 112.84(14)
C25A Fe1A C16A 111.08(14)
C17A Fe1A C20A 68.19(16)
C22A Fe1A C20A 151.37(14)
C25A Fe1A C20A 105.44(15)
C16A Fe1A C20A 41.42(14)
C17A Fe1A C21A 108.92(14)
C22A Fe1A C21A 41.81(14)
C25A Fe1A C21A 41.49(13)
C16A Fe1A C21A 91.43(13)
C20A Fe1A C21A 114.73(14)
C17A Fe1A C18A 40.82(14)
C22A Fe1A C18A 121.54(17)
C25A Fe1A C18A 169.32(16)
C16A Fe1A C18A 70.13(15)
C20A Fe1A C18A 68.05(16)
C21A Fe1A C18A 148.46(15)
C17A Fe1A C23A 125.00(16)
C22A Fe1A C23A 40.68(14)
C25A Fe1A C23A 68.10(14)
C16A Fe1A C23A 153.12(14)
C20A Fe1A C23A 164.90(15)
C21A Fe1A C23A 70.15(14)
C18A Fe1A C23A 115.95(16)
C17A Fe1A C24A 165.05(16)
C22A Fe1A C24A 68.21(14)
C25A Fe1A C24A 40.85(13)
C16A Fe1A C24A 151.13(14)
C20A Fe1A C24A 126.26(15)
C21A Fe1A C24A 70.21(13)
C18A Fe1A C24A 135.74(15)
C23A Fe1A C24A 40.14(14)
C17A Fe1A C19A 68.01(16)
C22A Fe1A C19A 160.83(16)
C25A Fe1A C19A 129.63(16)
C16A Fe1A C19A 69.83(14)
C20A Fe1A C19A 40.58(15)
C21A Fe1A C19A 155.22(15)
C18A Fe1A C19A 40.06(16)
C23A Fe1A C19A 132.79(15)
C24A Fe1A C19A 119.31(15)
C17A Fe1A Ga1A 72.79(10)
C22A Fe1A Ga1A 75.67(10)
C25A Fe1A Ga1A 73.41(10)
C16A Fe1A Ga1A 45.66(9)
C20A Fe1A Ga1A 75.81(10)
C21A Fe1A Ga1A 45.78(10)
C18A Fe1A Ga1A 111.81(11)
C23A Fe1A Ga1A 113.63(10)
C24A Fe1A Ga1A 112.37(10)
C19A Fe1A Ga1A 113.50(11)
C16A Ga1A C21A 92.68(13)
C16A Ga1A C7A 126.52(13)
C21A Ga1A C7A 127.08(13)
C16A Ga1A N1A 108.52(13)
C21A Ga1A N1A 104.33(12)
C7A Ga1A N1A 95.63(12)
C16A Ga1A Fe1A 46.20(10)
C21A Ga1A Fe1A 46.49(9)
C7A Ga1A Fe1A 150.96(10)
N1A Ga1A Fe1A 113.39(7)
C2A N1A C6A 119.4(3)
C2A N1A Ga1A 127.2(2)
C6A N1A Ga1A 113.4(2)
C7A Si1A C9A 115.99(18)
C7A Si1A C8A 118.61(18)
C9A Si1A C8A 106.4(2)
C7A Si1A C6A 104.80(15)
C9A Si1A C6A 102.99(17)
C8A Si1A C6A 106.55(17)
C12A Si2A C11A 105.13(19)
C12A Si2A C10A 105.0(2)
C11A Si2A C10A 107.7(2)
C12A Si2A C7A 114.47(17)
C11A Si2A C7A 113.26(17)
C10A Si2A C7A 110.72(17)
C13A Si3A C15A 105.8(2)
C13A Si3A C14A 105.35(19)
C15A Si3A C14A 105.70(19)
C13A Si3A C7A 113.14(17)
C15A Si3A C7A 114.06(16)
C14A Si3A C7A 112.10(17)
N1A C2A C3A 122.7(3)
N1A C2A H2A 118.6
C3A C2A H2A 118.6
C2A C3A C4A 119.4(3)
C2A C3A H3A 120.3
C4A C3A H3A 120.3
C3A C4A C5A 118.1(3)
C3A C4A H4A 121.0
C5A C4A H4A 121.0
C6A C5A C4A 120.9(3)
C6A C5A H5A 119.5
C4A C5A H5A 119.5
N1A C6A C5A 119.5(3)
N1A C6A Si1A 115.2(2)
C5A C6A Si1A 125.2(3)
Si1A C7A Si3A 111.64(17)
Si1A C7A Si2A 111.30(18)
Si3A C7A Si2A 112.52(17)
Si1A C7A Ga1A 100.45(15)
Si3A C7A Ga1A 114.46(17)
Si2A C7A Ga1A 105.75(15)
Si1A C8A H8A 109.5
Si1A C8A H8B 109.5
H8A C8A H8B 109.5
Si1A C8A H8C 109.5
H8A C8A H8C 109.5
H8B C8A H8C 109.5
Si1A C9A H9A 109.5
Si1A C9A H9B 109.5
H9A C9A H9B 109.5
Si1A C9A H9C 109.5
H9A C9A H9C 109.5
H9B C9A H9C 109.5
Si2A C10A H10A 109.5
Si2A C10A H10B 109.5
H10A C10A H10B 109.5
Si2A C10A H10C 109.5
H10A C10A H10C 109.5
H10B C10A H10C 109.5
Si2A C11A H11A 109.5
Si2A C11A H11B 109.5
H11A C11A H11B 109.5
Si2A C11A H11C 109.5
H11A C11A H11C 109.5
H11B C11A H11C 109.5
Si2A C12A H12A 109.5
Si2A C12A H12B 109.5
H12A C12A H12B 109.5
Si2A C12A H12C 109.5
H12A C12A H12C 109.5
H12B C12A H12C 109.5
Si3A C13A H13A 109.5
Si3A C13A H13B 109.5
H13A C13A H13B 109.5
Si3A C13A H13C 109.5
H13A C13A H13C 109.5
H13B C13A H13C 109.5
Si3A C14A H14A 109.5
Si3A C14A H14B 109.5
H14A C14A H14B 109.5
Si3A C14A H14C 109.5
H14A C14A H14C 109.5
H14B C14A H14C 109.5
Si3A C15A H15A 109.5
Si3A C15A H15B 109.5
H15A C15A H15B 109.5
Si3A C15A H15C 109.5
H15A C15A H15C 109.5
H15B C15A H15C 109.5
C20A C16A C17A 104.1(3)
C20A C16A Ga1A 122.7(3)
C17A C16A Ga1A 115.5(3)
C20A C16A Fe1A 69.30(19)
C17A C16A Fe1A 68.5(2)
Ga1A C16A Fe1A 88.14(13)
C18A C17A C16A 110.2(3)
C18A C17A Fe1A 70.7(2)
C16A C17A Fe1A 69.83(19)
C18A C17A H17A 124.9
C16A C17A H17A 124.9
Fe1A C17A H17A 126.2
C19A C18A C17A 107.8(4)
C19A C18A Fe1A 70.7(2)
C17A C18A Fe1A 68.5(2)
C19A C18A H18A 126.1
C17A C18A H18A 126.1
Fe1A C18A H18A 126.3
C18A C19A C20A 107.6(3)
C18A C19A Fe1A 69.3(2)
C20A C19A Fe1A 68.6(2)
C18A C19A H19A 126.2
C20A C19A H19A 126.2
Fe1A C19A H19A 127.5
C19A C20A C16A 110.2(4)
C19A C20A Fe1A 70.8(2)
C16A C20A Fe1A 69.3(2)
C19A C20A H20A 124.9
C16A C20A H20A 124.9
Fe1A C20A H20A 126.6
C25A C21A C22A 103.7(3)
C25A C21A Ga1A 116.7(2)
C22A C21A Ga1A 121.0(2)
C25A C21A Fe1A 68.61(18)
C22A C21A Fe1A 68.43(19)
Ga1A C21A Fe1A 87.73(13)
C23A C22A C21A 110.3(3)
C23A C22A Fe1A 70.7(2)
C21A C22A Fe1A 69.76(19)
C23A C22A H22A 124.9
C21A C22A H22A 124.9
Fe1A C22A H22A 126.2
C24A C23A C22A 108.0(3)
C24A C23A Fe1A 70.0(2)
C22A C23A Fe1A 68.6(2)
C24A C23A H23A 126.0
C22A C23A H23A 126.0
Fe1A C23A H23A 127.0
C23A C24A C25A 107.4(3)
C23A C24A Fe1A 69.9(2)
C25A C24A Fe1A 68.48(19)
C23A C24A H24A 126.3
C25A C24A H24A 126.3
Fe1A C24A H24A 126.9
C24A C25A C21A 110.6(3)
C24A C25A Fe1A 70.67(19)
C21A C25A Fe1A 69.90(19)
C24A C25A H25A 124.7
C21A C25A H25A 124.7
Fe1A C25A H25A 126.4
C22B Fe1B C17B 99.90(15)
C22B Fe1B C25B 68.11(14)
C17B Fe1B C25B 148.87(14)
C22B Fe1B C20B 147.77(14)
C17B Fe1B C20B 68.45(15)
C25B Fe1B C20B 105.80(14)
C22B Fe1B C21B 41.39(14)
C17B Fe1B C21B 110.61(14)
C25B Fe1B C21B 41.45(13)
C20B Fe1B C21B 112.66(14)
C22B Fe1B C16B 109.66(14)
C17B Fe1B C16B 41.54(14)
C25B Fe1B C16B 113.43(13)
C20B Fe1B C16B 41.72(13)
C21B Fe1B C16B 91.17(13)
C22B Fe1B C18B 123.19(16)
C17B Fe1B C18B 40.89(14)
C25B Fe1B C18B 167.27(15)
C20B Fe1B C18B 68.09(16)
C21B Fe1B C18B 150.78(15)
C16B Fe1B C18B 70.03(14)
C22B Fe1B C19B 163.05(15)
C17B Fe1B C19B 68.06(15)
C25B Fe1B C19B 128.30(15)
C20B Fe1B C19B 40.51(14)
C21B Fe1B C19B 152.85(15)
C16B Fe1B C19B 69.82(14)
C18B Fe1B C19B 40.01(15)
C22B Fe1B C24B 67.66(14)
C17B Fe1B C24B 161.87(15)
C25B Fe1B C24B 40.39(13)
C20B Fe1B C24B 129.08(15)
C21B Fe1B C24B 69.42(13)
C16B Fe1B C24B 153.66(14)
C18B Fe1B C24B 134.56(15)
C19B Fe1B C24B 120.68(15)
C22B Fe1B C23B 40.54(13)
C17B Fe1B C23B 122.08(16)
C25B Fe1B C23B 67.98(14)
C20B Fe1B C23B 168.41(14)
C21B Fe1B C23B 69.69(14)
C16B Fe1B C23B 149.26(14)
C18B Fe1B C23B 115.85(16)
C19B Fe1B C23B 135.39(15)
C24B Fe1B C23B 40.03(14)
C22B Fe1B Ga1B 73.20(10)
C17B Fe1B Ga1B 74.00(10)
C25B Fe1B Ga1B 75.00(9)
C20B Fe1B Ga1B 74.67(10)
C21B Fe1B Ga1B 45.55(9)
C16B Fe1B Ga1B 45.64(10)
C18B Fe1B Ga1B 112.63(11)
C19B Fe1B Ga1B 112.70(11)
C24B Fe1B Ga1B 112.63(10)
C23B Fe1B Ga1B 111.74(10)
C21B Ga1B C16B 92.22(13)
C21B Ga1B C7B 123.85(14)
C16B Ga1B C7B 128.70(13)
C21B Ga1B N1b 109.34(12)
C16B Ga1B N1b 103.82(13)
C7B Ga1B N1b 97.21(12)
C21B Ga1B Fe1B 45.99(9)
C16B Ga1B Fe1B 46.24(9)
C7B Ga1B Fe1B 149.22(10)
N1b Ga1B Fe1B 113.56(8)
C2B N1b C6B 119.9(3)
C2B N1b Ga1B 125.4(2)
C6B N1b Ga1B 114.7(2)
C7B Si1B C8B 115.92(19)
C7B Si1B C9B 119.06(18)
C8B Si1B C9B 104.3(2)
C7B Si1B C6B 105.00(15)
C8B Si1B C6B 103.99(18)
C9B Si1B C6B 107.4(2)
C10B Si2B C12B 106.0(2)
C10B Si2B C11B 106.32(19)
C12B Si2B C11B 105.7(2)
C10B Si2B C7B 113.31(18)
C12B Si2B C7B 112.28(17)
C11B Si2B C7B 112.59(18)
C13B Si3B C15B 104.13(19)
C13B Si3B C14B 104.19(18)
C15B Si3B C14B 108.8(2)
C13B Si3B C7B 116.39(16)
C15B Si3B C7B 109.75(17)
C14B Si3B C7B 112.94(17)
N1b C2B C3B 122.5(4)
N1b C2B H2B 118.7
C3B C2B H2B 118.7
C4B C3B C2B 118.7(4)
C4B C3B H3B 120.6
C2B C3B H3B 120.6
C3B C4B C5B 119.2(4)
C3B C4B H4B 120.4
C5B C4B H4B 120.4
C4B C5B C6B 120.1(4)
C4B C5B H5B 119.9
C6B C5B H5B 119.9
N1b C6B C5B 119.5(3)
N1b C6B Si1B 115.3(3)
C5B C6B Si1B 125.0(3)
Si1B C7B Si2B 112.83(18)
Si1B C7B Si3B 110.04(18)
Si2B C7B Si3B 114.48(18)
Si1B C7B Ga1B 102.21(16)
Si2B C7B Ga1B 110.78(17)
Si3B C7B Ga1B 105.57(15)
Si1B C8B H8D 109.5
Si1B C8B H8E 109.5
H8D C8B H8E 109.5
Si1B C8B H8F 109.5
H8D C8B H8F 109.5
H8E C8B H8F 109.5
Si1B C9B H9D 109.5
Si1B C9B H9E 109.5
H9D C9B H9E 109.5
Si1B C9B H9F 109.5
H9D C9B H9F 109.5
H9E C9B H9F 109.5
Si2B C10B H10D 109.5
Si2B C10B H10E 109.5
H10D C10B H10E 109.5
Si2B C10B H10F 109.5
H10D C10B H10F 109.5
H10E C10B H10F 109.5
Si2B C11B H11D 109.5
Si2B C11B H11E 109.5
H11D C11B H11E 109.5
Si2B C11B H11F 109.5
H11D C11B H11F 109.5
H11E C11B H11F 109.5
Si2B C12B H12D 109.5
Si2B C12B H12E 109.5
H12D C12B H12E 109.5
Si2B C12B H12F 109.5
H12D C12B H12F 109.5
H12E C12B H12F 109.5
Si3B C13B H13D 109.5
Si3B C13B H13E 109.5
H13D C13B H13E 109.5
Si3B C13B H13F 109.5
H13D C13B H13F 109.5
H13E C13B H13F 109.5
Si3B C14B H14D 109.5
Si3B C14B H14E 109.5
H14D C14B H14E 109.5
Si3B C14B H14F 109.5
H14D C14B H14F 109.5
H14E C14B H14F 109.5
Si3B C15B H15D 109.5
Si3B C15B H15E 109.5
H15D C15B H15E 109.5
Si3B C15B H15F 109.5
H15D C15B H15F 109.5
H15E C15B H15F 109.5
C17B C16B C20B 104.1(3)
C17B C16B Ga1B 118.3(3)
C20B C16B Ga1B 119.5(2)
C17B C16B Fe1B 68.46(19)
C20B C16B Fe1B 68.75(19)
Ga1B C16B Fe1B 88.12(13)
C18B C17B C16B 110.1(3)
C18B C17B Fe1B 70.5(2)
C16B C17B Fe1B 70.00(19)
C18B C17B H17B 124.9
C16B C17B H17B 124.9
Fe1B C17B H17B 126.1
C19B C18B C17B 107.8(3)
C19B C18B Fe1B 70.5(2)
C17B C18B Fe1B 68.6(2)
C19B C18B H18B 126.1
C17B C18B H18B 126.1
Fe1B C18B H18B 126.4
C18B C19B C20B 108.1(3)
C18B C19B Fe1B 69.5(2)
C20B C19B Fe1B 68.7(2)
C18B C19B H19B 126.0
C20B C19B H19B 126.0
Fe1B C19B H19B 127.4
C19B C20B C16B 109.9(3)
C19B C20B Fe1B 70.8(2)
C16B C20B Fe1B 69.5(2)
C19B C20B H20B 125.0
C16B C20B H20B 125.0
Fe1B C20B H20B 126.2
C22B C21B C25B 104.4(3)
C22B C21B Ga1B 117.2(2)
C25B C21B Ga1B 121.1(2)
C22B C21B Fe1B 68.79(19)
C25B C21B Fe1B 69.13(19)
Ga1B C21B Fe1B 88.46(13)
C23B C22B C21B 110.7(3)
C23B C22B Fe1B 71.7(2)
C21B C22B Fe1B 69.8(2)
C23B C22B H22B 124.6
C21B C22B H22B 124.6
Fe1B C22B H22B 125.5
C24B C23B C22B 106.8(3)
C24B C23B Fe1B 69.7(2)
C22B C23B Fe1B 67.8(2)
C24B C23B H23B 126.6
C22B C23B H23B 126.6
Fe1B C23B H23B 127.4
C25B C24B C23B 108.3(3)
C25B C24B Fe1B 68.52(19)
C23B C24B Fe1B 70.3(2)
C25B C24B H24B 125.8
C23B C24B H24B 125.8
Fe1B C24B H24B 126.9
C24B C25B C21B 109.8(3)
C24B C25B Fe1B 71.1(2)
C21B C25B Fe1B 69.42(19)
C24B C25B H25B 125.1
C21B C25B H25B 125.1
Fe1B C25B H25B 126.0

loop_
_geom_bond_atom_site_label_1
_geom_bond_atom_site_label_2
_geom_bond_distance
Fe1A C17A 2.019(3)
Fe1A C22A 2.029(3)
Fe1A C25A 2.029(3)
Fe1A C16A 2.037(3)
Fe1A C20A 2.037(4)
Fe1A C21A 2.047(3)
Fe1A C18A 2.049(4)
Fe1A C23A 2.057(4)
Fe1A C24A 2.058(3)
Fe1A C19A 2.067(4)
Fe1A Ga1A 2.8200(6)
Ga1A C16A 2.018(3)
Ga1A C21A 2.023(3)
Ga1A C7A 2.043(3)
Ga1A N1A 2.084(3)
N1A C2A 1.342(4)
N1A C6A 1.359(4)
Si1A C7A 1.862(3)
Si1A C9A 1.864(4)
Si1A C8A 1.871(4)
Si1A C6A 1.904(3)
Si2A C12A 1.869(4)
Si2A C11A 1.872(4)
Si2A C10A 1.873(4)
Si2A C7A 1.904(3)
Si3A C13A 1.875(4)
Si3A C15A 1.877(4)
Si3A C14A 1.884(4)
Si3A C7A 1.885(3)
C2A C3A 1.369(5)
C2A H2A 0.9500
C3A C4A 1.376(5)
C3A H3A 0.9500
C4A C5A 1.388(5)
C4A H4A 0.9500
C5A C6A 1.387(5)
C5A H5A 0.9500
C8A H8A 0.9800
C8A H8B 0.9800
C8A H8C 0.9800
C9A H9A 0.9800
C9A H9B 0.9800
C9A H9C 0.9800
C10A H10A 0.9800
C10A H10B 0.9800
C10A H10C 0.9800
C11A H11A 0.9800
C11A H11B 0.9800
C11A H11C 0.9800
C12A H12A 0.9800
C12A H12B 0.9800
C12A H12C 0.9800
C13A H13A 0.9800
C13A H13B 0.9800
C13A H13C 0.9800
C14A H14A 0.9800
C14A H14B 0.9800
C14A H14C 0.9800
C15A H15A 0.9800
C15A H15B 0.9800
C15A H15C 0.9800
C16A C20A 1.441(5)
C16A C17A 1.442(5)
C17A C18A 1.419(5)
C17A H17A 0.9500
C18A C19A 1.410(6)
C18A H18A 0.9500
C19A C20A 1.423(5)
C19A H19A 0.9500
C20A H20A 0.9500
C21A C25A 1.444(5)
C21A C22A 1.454(5)
C22A C23A 1.420(5)
C22A H22A 0.9500
C23A C24A 1.412(5)
C23A H23A 0.9500
C24A C25A 1.427(5)
C24A H24A 0.9500
C25A H25A 0.9500
Fe1B C22B 2.024(4)
Fe1B C17B 2.026(3)
Fe1B C25B 2.034(3)
Fe1B C20B 2.036(4)
Fe1B C21B 2.038(3)
Fe1B C16B 2.047(3)
Fe1B C18B 2.051(4)
Fe1B C19B 2.064(4)
Fe1B C24B 2.068(3)
Fe1B C23B 2.075(4)
Fe1B Ga1B 2.8328(6)
Ga1B C21B 2.023(3)
Ga1B C16B 2.026(3)
Ga1B C7B 2.038(3)
Ga1B N1b 2.050(3)
N1b C2B 1.342(4)
N1b C6B 1.358(4)
Si1B C7B 1.863(4)
Si1B C8B 1.875(4)
Si1B C9B 1.877(4)
Si1B C6B 1.916(4)
Si2B C10B 1.871(4)
Si2B C12B 1.875(4)
Si2B C11B 1.883(4)
Si2B C7B 1.884(4)
Si3B C13B 1.865(4)
Si3B C15B 1.871(4)
Si3B C14B 1.883(4)
Si3B C7B 1.903(4)
C2B C3B 1.375(5)
C2B H2B 0.9500
C3B C4B 1.373(5)
C3B H3B 0.9500
C4B C5B 1.390(6)
C4B H4B 0.9500
C5B C6B 1.391(5)
C5B H5B 0.9500
C8B H8D 0.9800
C8B H8E 0.9800
C8B H8F 0.9800
C9B H9D 0.9800
C9B H9E 0.9800
C9B H9F 0.9800
C10B H10D 0.9800
C10B H10E 0.9800
C10B H10F 0.9800
C11B H11D 0.9800
C11B H11E 0.9800
C11B H11F 0.9800
C12B H12D 0.9800
C12B H12E 0.9800
C12B H12F 0.9800
C13B H13D 0.9800
C13B H13E 0.9800
C13B H13F 0.9800
C14B H14D 0.9800
C14B H14E 0.9800
C14B H14F 0.9800
C15B H15D 0.9800
C15B H15E 0.9800
C15B H15F 0.9800
C16B C17B 1.444(5)
C16B C20B 1.454(5)
C17B C18B 1.425(5)
C17B H17B 0.9500
C18B C19B 1.408(5)
C18B H18B 0.9500
C19B C20B 1.420(5)
C19B H19B 0.9500
C20B H20B 0.9500
C21B C22B 1.436(5)
C21B C25B 1.441(5)
C22B C23B 1.421(5)
C22B H22B 0.9500
C23B C24B 1.418(5)
C23B H23B 0.9500
C24B C25B 1.416(5)
C24B H24B 0.9500
C25B H25B 0.9500

loop_
_geom_torsion_atom_site_label_1
_geom_torsion_atom_site_label_2
_geom_torsion_atom_site_label_3
_geom_torsion_atom_site_label_4
_geom_torsion
C17A Fe1A Ga1A C16A -37.72(18)
C22A Fe1A Ga1A C16A -144.10(18)
C25A Fe1A Ga1A C16A 144.67(18)
C20A Fe1A Ga1A C16A 33.45(18)
C21A Fe1A Ga1A C16A -178.5(2)
C18A Fe1A Ga1A C16A -25.5(2)
C23A Fe1A Ga1A C16A -159.04(18)
C24A Fe1A Ga1A C16A 157.20(18)
C19A Fe1A Ga1A C16A 18.08(19)
C17A Fe1A Ga1A C21A 140.81(18)
C22A Fe1A Ga1A C21A 34.43(17)
C25A Fe1A Ga1A C21A -36.80(17)
C16A Fe1A Ga1A C21A 178.5(2)
C20A Fe1A Ga1A C21A -148.02(17)
C18A Fe1A Ga1A C21A 153.07(19)
C23A Fe1A Ga1A C21A 19.48(17)
C24A Fe1A Ga1A C21A -24.27(18)
C19A Fe1A Ga1A C21A -163.40(19)
C17A Fe1A Ga1A C7A 50.7(2)
C22A Fe1A Ga1A C7A -55.7(2)
C25A Fe1A Ga1A C7A -127.0(2)
C16A Fe1A Ga1A C7A 88.4(2)
C20A Fe1A Ga1A C7A 121.8(2)
C21A Fe1A Ga1A C7A -90.2(2)
C18A Fe1A Ga1A C7A 62.9(2)
C23A Fe1A Ga1A C7A -70.7(2)
C24A Fe1A Ga1A C7A -114.4(2)
C19A Fe1A Ga1A C7A 106.4(2)
C17A Fe1A Ga1A N1A -131.42(15)
C22A Fe1A Ga1A N1A 122.20(13)
C25A Fe1A Ga1A N1A 50.97(13)
C16A Fe1A Ga1A N1A -93.71(16)
C20A Fe1A Ga1A N1A -60.25(14)
C21A Fe1A Ga1A N1A 87.77(16)
C18A Fe1A Ga1A N1A -119.16(16)
C23A Fe1A Ga1A N1A 107.26(14)
C24A Fe1A Ga1A N1A 63.50(14)
C19A Fe1A Ga1A N1A -75.63(16)
C16A Ga1A N1A C2A -31.2(3)
C21A Ga1A N1A C2A 66.7(3)
C7A Ga1A N1A C2A -162.7(3)
Fe1A Ga1A N1A C2A 18.3(3)
C16A Ga1A N1A C6A 151.7(2)
C21A Ga1A N1A C6A -110.5(2)
C7A Ga1A N1A C6A 20.1(2)
Fe1A Ga1A N1A C6A -158.9(2)
C6A N1A C2A C3A -0.5(5)
Ga1A N1A C2A C3A -177.5(3)
N1A C2A C3A C4A 0.9(6)
C2A C3A C4A C5A -0.4(6)
C3A C4A C5A C6A -0.4(6)
C2A N1A C6A C5A -0.4(5)
Ga1A N1A C6A C5A 177.0(3)
C2A N1A C6A Si1A -178.9(2)
Ga1A N1A C6A Si1A -1.5(3)
C4A C5A C6A N1A 0.8(5)
C4A C5A C6A Si1A 179.1(3)
C7A Si1A C6A N1A -20.3(3)
C9A Si1A C6A N1A 101.4(3)
C8A Si1A C6A N1A -146.9(3)
C7A Si1A C6A C5A 161.3(3)
C9A Si1A C6A C5A -77.0(3)
C8A Si1A C6A C5A 34.7(4)
C9A Si1A C7A Si3A 39.3(2)
C8A Si1A C7A Si3A -89.2(2)
C6A Si1A C7A Si3A 152.12(17)
C9A Si1A C7A Si2A 165.97(19)
C8A Si1A C7A Si2A 37.4(3)
C6A Si1A C7A Si2A -81.23(18)
C9A Si1A C7A Ga1A -82.4(2)
C8A Si1A C7A Ga1A 149.05(18)
C6A Si1A C7A Ga1A 30.37(18)
C13A Si3A C7A Si1A 171.91(19)
C15A Si3A C7A Si1A -67.1(2)
C14A Si3A C7A Si1A 52.9(2)
C13A Si3A C7A Si2A 45.9(2)
C15A Si3A C7A Si2A 166.88(18)
C14A Si3A C7A Si2A -73.0(2)
C13A Si3A C7A Ga1A -74.8(2)
C15A Si3A C7A Ga1A 46.1(2)
C14A Si3A C7A Ga1A 166.20(18)
C12A Si2A C7A Si1A 164.59(18)
C11A Si2A C7A Si1A -74.9(2)
C10A Si2A C7A Si1A 46.2(2)
C12A Si2A C7A Si3A -69.2(2)
C11A Si2A C7A Si3A 51.3(2)
C10A Si2A C7A Si3A 172.32(19)
C12A Si2A C7A Ga1A 56.4(2)
C11A Si2A C7A Ga1A 176.91(18)
C10A Si2A C7A Ga1A -62.0(2)
C16A Ga1A C7A Si1A -146.69(15)
C21A Ga1A C7A Si1A 84.1(2)
N1A Ga1A C7A Si1A -28.65(15)
Fe1A Ga1A C7A Si1A 149.43(10)
C16A Ga1A C7A Si3A 93.6(2)
C21A Ga1A C7A Si3A -35.7(2)
N1A Ga1A C7A Si3A -148.37(16)
Fe1A Ga1A C7A Si3A 29.7(3)
C16A Ga1A C7A Si2A -30.8(2)
C21A Ga1A C7A Si2A -160.09(14)
N1A Ga1A C7A Si2A 87.19(16)
Fe1A Ga1A C7A Si2A -94.7(2)
C21A Ga1A C16A C20A -64.9(3)
C7A Ga1A C16A C20A 153.3(3)
N1A Ga1A C16A C20A 41.2(3)
Fe1A Ga1A C16A C20A -63.8(3)
C21A Ga1A C16A C17A 64.0(3)
C7A Ga1A C16A C17A -77.8(3)
N1A Ga1A C16A C17A 170.1(2)
Fe1A Ga1A C16A C17A 65.1(2)
C21A Ga1A C16A Fe1A -1.07(14)
C7A Ga1A C16A Fe1A -142.86(13)
N1A Ga1A C16A Fe1A 105.01(13)
C17A Fe1A C16A C20A -115.4(3)
C22A Fe1A C16A C20A 164.2(2)
C25A Fe1A C16A C20A 89.7(2)
C21A Fe1A C16A C20A 127.2(2)
C18A Fe1A C16A C20A -79.0(2)
C23A Fe1A C16A C20A 172.6(3)
C24A Fe1A C16A C20A 78.2(3)
C19A Fe1A C16A C20A -36.2(2)
Ga1A Fe1A C16A C20A 126.1(2)
C22A Fe1A C16A C17A -80.4(2)
C25A Fe1A C16A C17A -154.9(2)
C20A Fe1A C16A C17A 115.4(3)
C21A Fe1A C16A C17A -117.4(2)
C18A Fe1A C16A C17A 36.5(2)
C23A Fe1A C16A C17A -72.0(4)
C24A Fe1A C16A C17A -166.4(3)
C19A Fe1A C16A C17A 79.2(2)
Ga1A Fe1A C16A C17A -118.4(2)
C17A Fe1A C16A Ga1A 118.4(2)
C22A Fe1A C16A Ga1A 38.06(18)
C25A Fe1A C16A Ga1A -36.44(17)
C20A Fe1A C16A Ga1A -126.1(3)
C21A Fe1A C16A Ga1A 1.06(14)
C18A Fe1A C16A Ga1A 154.89(19)
C23A Fe1A C16A Ga1A 46.5(4)
C24A Fe1A C16A Ga1A -47.9(3)
C19A Fe1A C16A Ga1A -162.35(19)
C20A C16A C17A C18A 1.3(4)
Ga1A C16A C17A C18A -136.2(3)
Fe1A C16A C17A C18A -59.3(3)
C20A C16A C17A Fe1A 60.6(2)
Ga1A C16A C17A Fe1A -76.90(19)
C22A Fe1A C17A C18A -126.4(3)
C25A Fe1A C17A C18A 166.6(3)
C16A Fe1A C17A C18A 121.3(3)
C20A Fe1A C17A C18A 81.2(3)
C21A Fe1A C17A C18A -169.0(2)
C23A Fe1A C17A C18A -90.4(3)
C24A Fe1A C17A C18A -84.9(6)
C19A Fe1A C17A C18A 37.3(2)
Ga1A Fe1A C17A C18A 162.4(3)
C22A Fe1A C17A C16A 112.3(2)
C25A Fe1A C17A C16A 45.3(4)
C20A Fe1A C17A C16A -40.1(2)
C21A Fe1A C17A C16A 69.8(2)
C18A Fe1A C17A C16A -121.3(3)
C23A Fe1A C17A C16A 148.3(2)
C24A Fe1A C17A C16A 153.8(5)
C19A Fe1A C17A C16A -83.9(2)
Ga1A Fe1A C17A C16A 41.17(17)
C16A C17A C18A C19A -1.2(4)
Fe1A C17A C18A C19A -60.0(3)
C16A C17A C18A Fe1A 58.8(3)
C17A Fe1A C18A C19A 119.1(3)
C22A Fe1A C18A C19A -172.8(2)
C25A Fe1A C18A C19A -16.5(9)
C16A Fe1A C18A C19A 82.0(2)
C20A Fe1A C18A C19A 37.5(2)
C21A Fe1A C18A C19A 139.4(3)
C23A Fe1A C18A C19A -126.5(2)
C24A Fe1A C18A C19A -82.5(3)
Ga1A Fe1A C18A C19A 101.0(2)
C22A Fe1A C18A C17A 68.1(3)
C25A Fe1A C18A C17A -135.6(8)
C16A Fe1A C18A C17A -37.2(2)
C20A Fe1A C18A C17A -81.6(3)
C21A Fe1A C18A C17A 20.3(4)
C23A Fe1A C18A C17A 114.4(3)
C24A Fe1A C18A C17A 158.4(2)
C19A Fe1A C18A C17A -119.1(3)
Ga1A Fe1A C18A C17A -18.1(3)
C17A C18A C19A C20A 0.6(4)
Fe1A C18A C19A C20A -58.0(2)
C17A C18A C19A Fe1A 58.6(3)
C17A Fe1A C19A C18A -38.0(2)
C22A Fe1A C19A C18A 18.9(6)
C25A Fe1A C19A C18A 176.1(2)
C16A Fe1A C19A C18A -82.8(2)
C20A Fe1A C19A C18A -119.7(3)
C21A Fe1A C19A C18A -125.7(4)
C23A Fe1A C19A C18A 79.9(3)
C24A Fe1A C19A C18A 127.5(2)
Ga1A Fe1A C19A C18A -96.5(2)
C17A Fe1A C19A C20A 81.7(2)
C22A Fe1A C19A C20A 138.6(4)
C25A Fe1A C19A C20A -64.2(3)
C16A Fe1A C19A C20A 36.9(2)
C21A Fe1A C19A C20A -6.0(5)
C18A Fe1A C19A C20A 119.7(3)
C23A Fe1A C19A C20A -160.3(2)
C24A Fe1A C19A C20A -112.8(2)
Ga1A Fe1A C19A C20A 23.3(3)
C18A C19A C20A C16A 0.2(4)
Fe1A C19A C20A C16A -58.2(2)
C18A C19A C20A Fe1A 58.4(3)
C17A C16A C20A C19A -0.9(4)
Ga1A C16A C20A C19A 132.7(3)
Fe1A C16A C20A C19A 59.1(3)
C17A C16A C20A Fe1A -60.1(2)
Ga1A C16A C20A Fe1A 73.5(2)
C17A Fe1A C20A C19A -81.2(2)
C22A Fe1A C20A C19A -153.1(3)
C25A Fe1A C20A C19A 134.0(2)
C16A Fe1A C20A C19A -121.5(3)
C21A Fe1A C20A C19A 177.3(2)
C18A Fe1A C20A C19A -37.0(2)
C23A Fe1A C20A C19A 71.5(6)
C24A Fe1A C20A C19A 94.4(3)
Ga1A Fe1A C20A C19A -158.1(2)
C17A Fe1A C20A C16A 40.3(2)
C22A Fe1A C20A C16A -31.6(4)
C25A Fe1A C20A C16A -104.5(2)
C21A Fe1A C20A C16A -61.3(2)
C18A Fe1A C20A C16A 84.4(2)
C23A Fe1A C20A C16A -167.1(5)
C24A Fe1A C20A C16A -144.1(2)
C19A Fe1A C20A C16A 121.5(3)
Ga1A Fe1A C20A C16A -36.58(18)
C16A Ga1A C21A C25A 65.7(3)
C7A Ga1A C21A C25A -152.9(2)
N1A Ga1A C21A C25A -44.2(3)
Fe1A Ga1A C21A C25A 64.6(2)
C16A Ga1A C21A C22A -62.0(3)
C7A Ga1A C21A C22A 79.5(3)
N1A Ga1A C21A C22A -171.9(2)
Fe1A Ga1A C21A C22A -63.1(2)
C16A Ga1A C21A Fe1A 1.07(14)
C7A Ga1A C21A Fe1A 142.53(13)
N1A Ga1A C21A Fe1A -108.82(12)
C17A Fe1A C21A C25A -159.6(2)
C22A Fe1A C21A C25A 115.3(3)
C16A Fe1A C21A C25A -121.0(2)
C20A Fe1A C21A C25A -85.5(2)
C18A Fe1A C21A C25A -173.4(3)
C23A Fe1A C21A C25A 79.0(2)
C24A Fe1A C21A C25A 36.2(2)
C19A Fe1A C21A C25A -81.3(4)
Ga1A Fe1A C21A C25A -119.9(2)
C17A Fe1A C21A C22A 85.1(2)
C25A Fe1A C21A C22A -115.3(3)
C16A Fe1A C21A C22A 123.7(2)
C20A Fe1A C21A C22A 159.2(2)
C18A Fe1A C21A C22A 71.2(4)
C23A Fe1A C21A C22A -36.3(2)
C24A Fe1A C21A C22A -79.1(2)
C19A Fe1A C21A C22A 163.4(3)
Ga1A Fe1A C21A C22A 124.7(2)
C17A Fe1A C21A Ga1A -39.65(17)
C22A Fe1A C21A Ga1A -124.7(2)
C25A Fe1A C21A Ga1A 119.9(2)
C16A Fe1A C21A Ga1A -1.06(14)
C20A Fe1A C21A Ga1A 34.42(18)
C18A Fe1A C21A Ga1A -53.5(3)
C23A Fe1A C21A Ga1A -161.04(17)
C24A Fe1A C21A Ga1A 156.17(17)
C19A Fe1A C21A Ga1A 38.7(4)
C25A C21A C22A C23A -0.7(4)
Ga1A C21A C22A C23A 132.6(3)
Fe1A C21A C22A C23A 59.3(2)
C25A C21A C22A Fe1A -60.0(2)
Ga1A C21A C22A Fe1A 73.3(2)
C17A Fe1A C22A C23A 132.3(2)
C25A Fe1A C22A C23A -81.2(2)
C16A Fe1A C22A C23A 174.2(2)
C20A Fe1A C22A C23A -163.7(3)
C21A Fe1A C22A C23A -121.3(3)
C18A Fe1A C22A C23A 94.2(2)
C24A Fe1A C22A C23A -37.1(2)
C19A Fe1A C22A C23A 80.0(5)
Ga1A Fe1A C22A C23A -158.7(2)
C17A Fe1A C22A C21A -106.3(2)
C25A Fe1A C22A C21A 40.13(19)
C16A Fe1A C22A C21A -64.5(2)
C20A Fe1A C22A C21A -42.4(4)
C18A Fe1A C22A C21A -144.5(2)
C23A Fe1A C22A C21A 121.3(3)
C24A Fe1A C22A C21A 84.3(2)
C19A Fe1A C22A C21A -158.6(4)
Ga1A Fe1A C22A C21A -37.43(17)
C21A C22A C23A C24A 0.4(4)
Fe1A C22A C23A C24A 59.1(2)
C21A C22A C23A Fe1A -58.7(2)
C17A Fe1A C23A C24A 177.8(2)
C22A Fe1A C23A C24A -119.8(3)
C25A Fe1A C23A C24A -38.0(2)
C16A Fe1A C23A C24A -131.7(3)
C20A Fe1A C23A C24A 29.2(6)
C21A Fe1A C23A C24A -82.5(2)
C18A Fe1A C23A C24A 131.2(2)
C19A Fe1A C23A C24A 86.4(3)
Ga1A Fe1A C23A C24A -97.2(2)
C17A Fe1A C23A C22A -62.4(3)
C25A Fe1A C23A C22A 81.8(2)
C16A Fe1A C23A C22A -11.9(4)
C20A Fe1A C23A C22A 149.0(5)
C21A Fe1A C23A C22A 37.3(2)
C18A Fe1A C23A C22A -109.0(2)
C24A Fe1A C23A C22A 119.8(3)
C19A Fe1A C23A C22A -153.9(2)
Ga1A Fe1A C23A C22A 22.5(2)
C22A C23A C24A C25A 0.2(4)
Fe1A C23A C24A C25A 58.4(2)
C22A C23A C24A Fe1A -58.2(2)
C17A Fe1A C24A C23A -6.9(6)
C22A Fe1A C24A C23A 37.5(2)
C25A Fe1A C24A C23A 119.1(3)
C16A Fe1A C24A C23A 135.6(3)
C20A Fe1A C24A C23A -170.9(2)
C21A Fe1A C24A C23A 82.4(2)
C18A Fe1A C24A C23A -75.9(3)
C19A Fe1A C24A C23A -122.9(2)
Ga1A Fe1A C24A C23A 100.6(2)
C17A Fe1A C24A C25A -126.1(5)
C22A Fe1A C24A C25A -81.6(2)
C16A Fe1A C24A C25A 16.5(4)
C20A Fe1A C24A C25A 69.9(2)
C21A Fe1A C24A C25A -36.8(2)
C18A Fe1A C24A C25A 165.0(2)
C23A Fe1A C24A C25A -119.1(3)
C19A Fe1A C24A C25A 118.0(2)
Ga1A Fe1A C24A C25A -18.5(2)
C23A C24A C25A C21A -0.7(4)
Fe1A C24A C25A C21A 58.6(2)
C23A C24A C25A Fe1A -59.3(2)
C22A C21A C25A C24A 0.9(4)
Ga1A C21A C25A C24A -134.9(3)
Fe1A C21A C25A C24A -59.0(2)
C22A C21A C25A Fe1A 59.9(2)
Ga1A C21A C25A Fe1A -75.82(19)
C17A Fe1A C25A C24A 158.0(3)
C22A Fe1A C25A C24A 81.3(2)
C16A Fe1A C25A C24A -171.6(2)
C20A Fe1A C25A C24A -128.2(2)
C21A Fe1A C25A C24A 121.7(3)
C18A Fe1A C25A C24A -77.1(9)
C23A Fe1A C25A C24A 37.4(2)
C19A Fe1A C25A C24A -90.8(3)
Ga1A Fe1A C25A C24A 162.1(2)
C17A Fe1A C25A C21A 36.3(4)
C22A Fe1A C25A C21A -40.4(2)
C16A Fe1A C25A C21A 66.7(2)
C20A Fe1A C25A C21A 110.0(2)
C18A Fe1A C25A C21A 161.2(8)
C23A Fe1A C25A C21A -84.4(2)
C24A Fe1A C25A C21A -121.7(3)
C19A Fe1A C25A C21A 147.5(2)
Ga1A Fe1A C25A C21A 40.39(17)
C22B Fe1B Ga1B C21B 36.71(17)
C17B Fe1B Ga1B C21B 142.58(18)
C25B Fe1B Ga1B C21B -34.49(17)
C20B Fe1B Ga1B C21B -145.95(17)
C16B Fe1B Ga1B C21B 178.6(2)
C18B Fe1B Ga1B C21B 156.29(19)
C19B Fe1B Ga1B C21B -160.19(18)
C24B Fe1B Ga1B C21B -19.52(18)
C23B Fe1B Ga1B C21B 23.85(18)
C22B Fe1B Ga1B C16B -141.88(18)
C17B Fe1B Ga1B C16B -36.02(18)
C25B Fe1B Ga1B C16B 146.91(17)
C20B Fe1B Ga1B C16B 35.46(17)
C21B Fe1B Ga1B C16B -178.6(2)
C18B Fe1B Ga1B C16B -22.30(19)
C19B Fe1B Ga1B C16B 21.22(18)
C24B Fe1B Ga1B C16B 161.89(18)
C23B Fe1B Ga1B C16B -154.74(18)
C22B Fe1B Ga1B C7B -47.1(2)
C17B Fe1B Ga1B C7B 58.8(2)
C25B Fe1B Ga1B C7B -118.3(2)
C20B Fe1B Ga1B C7B 130.3(2)
C21B Fe1B Ga1B C7B -83.8(2)
C16B Fe1B Ga1B C7B 94.8(2)
C18B Fe1B Ga1B C7B 72.5(2)
C19B Fe1B Ga1B C7B 116.0(2)
C24B Fe1B Ga1B C7B -103.3(2)
C23B Fe1B Ga1B C7B -59.9(2)
C22B Fe1B Ga1B N1b 131.36(14)
C17B Fe1B Ga1B N1b -122.77(15)
C25B Fe1B Ga1B N1b 60.16(14)
C20B Fe1B Ga1B N1b -51.29(14)
C21B Fe1B Ga1B N1b 94.65(16)
C16B Fe1B Ga1B N1b -86.75(16)
C18B Fe1B Ga1B N1b -109.05(16)
C19B Fe1B Ga1B N1b -65.53(14)
C24B Fe1B Ga1B N1b 75.14(14)
C23B Fe1B Ga1B N1b 118.51(14)
C21B Ga1B N1b C2B 39.6(3)
C16B Ga1B N1b C2B -57.8(3)
C7B Ga1B N1b C2B 169.3(3)
Fe1B Ga1B N1b C2B -9.8(3)
C21B Ga1B N1b C6B -142.0(2)
C16B Ga1B N1b C6B 120.6(2)
C7B Ga1B N1b C6B -12.3(3)
Fe1B Ga1B N1b C6B 168.5(2)
C6B N1b C2B C3B -1.0(5)
Ga1B N1b C2B C3B 177.3(3)
N1b C2B C3B C4B 0.6(6)
C2B C3B C4B C5B 0.3(6)
C3B C4B C5B C6B -0.8(6)
C2B N1b C6B C5B 0.5(5)
Ga1B N1b C6B C5B -177.9(3)
C2B N1b C6B Si1B 176.4(3)
Ga1B N1b C6B Si1B -2.0(3)
C4B C5B C6B N1b 0.4(6)
C4B C5B C6B Si1B -175.1(3)
C7B Si1B C6B N1b 17.3(3)
C8B Si1B C6B N1b -104.9(3)
C9B Si1B C6B N1b 144.9(3)
C7B Si1B C6B C5B -167.1(3)
C8B Si1B C6B C5B 70.7(4)
C9B Si1B C6B C5B -39.5(4)
C8B Si1B C7B Si2B -27.6(3)
C9B Si1B C7B Si2B 98.2(3)
C6B Si1B C7B Si2B -141.67(18)
C8B Si1B C7B Si3B -156.77(18)
C9B Si1B C7B Si3B -31.0(3)
C6B Si1B C7B Si3B 89.12(19)
C8B Si1B C7B Ga1B 91.4(2)
C9B Si1B C7B Ga1B -142.8(2)
C6B Si1B C7B Ga1B -22.67(19)
C10B Si2B C7B Si1B 65.3(2)
C12B Si2B C7B Si1B -174.6(2)
C11B Si2B C7B Si1B -55.4(3)
C10B Si2B C7B Si3B -167.81(19)
C12B Si2B C7B Si3B -47.7(2)
C11B Si2B C7B Si3B 71.5(2)
C10B Si2B C7B Ga1B -48.6(2)
C12B Si2B C7B Ga1B 71.5(2)
C11B Si2B C7B Ga1B -169.30(19)
C13B Si3B C7B Si1B -169.17(17)
C15B Si3B C7B Si1B -51.3(2)
C14B Si3B C7B Si1B 70.3(2)
C13B Si3B C7B Si2B 62.5(2)
C15B Si3B C7B Si2B -179.59(19)
C14B Si3B C7B Si2B -58.0(2)
C13B Si3B C7B Ga1B -59.6(2)
C15B Si3B C7B Ga1B 58.3(2)
C14B Si3B C7B Ga1B 179.93(17)
C21B Ga1B C7B Si1B 139.57(15)
C16B Ga1B C7B Si1B -93.8(2)
N1b Ga1B C7B Si1B 20.43(16)
Fe1B Ga1B C7B Si1B -161.02(8)
C21B Ga1B C7B Si2B -99.99(19)
C16B Ga1B C7B Si2B 26.7(3)
N1b Ga1B C7B Si2B 140.88(16)
Fe1B Ga1B C7B Si2B -40.6(3)
C21B Ga1B C7B Si3B 24.5(2)
C16B Ga1B C7B Si3B 151.13(15)
N1b Ga1B C7B Si3B -94.67(16)
Fe1B Ga1B C7B Si3B 83.9(2)
C21B Ga1B C16B C17B 63.2(3)
C7B Ga1B C16B C17B -75.0(3)
N1b Ga1B C16B C17B 173.8(2)
Fe1B Ga1B C16B C17B 64.2(2)
C21B Ga1B C16B C20B -65.2(3)
C7B Ga1B C16B C20B 156.6(2)
N1b Ga1B C16B C20B 45.3(3)
Fe1B Ga1B C16B C20B -64.2(2)
C21B Ga1B C16B Fe1B -1.01(14)
C7B Ga1B C16B Fe1B -139.20(14)
N1b Ga1B C16B Fe1B 109.53(12)
C22B Fe1B C16B C17B -82.7(2)
C25B Fe1B C16B C17B -156.6(2)
C20B Fe1B C16B C17B 115.7(3)
C21B Fe1B C16B C17B -120.5(2)
C18B Fe1B C16B C17B 36.6(2)
C19B Fe1B C16B C17B 79.3(2)
C24B Fe1B C16B C17B -161.8(3)
C23B Fe1B C16B C17B -70.7(3)
Ga1B Fe1B C16B C17B -121.5(2)
C22B Fe1B C16B C20B 161.6(2)
C17B Fe1B C16B C20B -115.7(3)
C25B Fe1B C16B C20B 87.7(2)
C21B Fe1B C16B C20B 123.8(2)
C18B Fe1B C16B C20B -79.1(2)
C19B Fe1B C16B C20B -36.4(2)
C24B Fe1B C16B C20B 82.5(4)
C23B Fe1B C16B C20B 173.6(3)
Ga1B Fe1B C16B C20B 122.8(2)
C22B Fe1B C16B Ga1B 38.86(17)
C17B Fe1B C16B Ga1B 121.5(2)
C25B Fe1B C16B Ga1B -35.08(17)
C20B Fe1B C16B Ga1B -122.8(2)
C21B Fe1B C16B Ga1B 1.00(14)
C18B Fe1B C16B Ga1B 158.12(18)
C19B Fe1B C16B Ga1B -159.16(17)
C24B Fe1B C16B Ga1B -40.3(4)
C23B Fe1B C16B Ga1B 50.9(3)
C20B C16B C17B C18B 0.7(4)
Ga1B C16B C17B C18B -134.6(3)
Fe1B C16B C17B C18B -59.2(3)
C20B C16B C17B Fe1B 60.0(2)
Ga1B C16B C17B Fe1B -75.4(2)
C22B Fe1B C17B C18B -130.3(2)
C25B Fe1B C17B C18B 166.0(3)
C20B Fe1B C17B C18B 81.0(3)
C21B Fe1B C17B C18B -171.9(2)
C16B Fe1B C17B C18B 121.1(3)
C19B Fe1B C17B C18B 37.2(2)
C24B Fe1B C17B C18B -85.3(5)
C23B Fe1B C17B C18B -93.6(3)
Ga1B Fe1B C17B C18B 160.5(2)
C22B Fe1B C17B C16B 108.5(2)
C25B Fe1B C17B C16B 44.8(4)
C20B Fe1B C17B C16B -40.1(2)
C21B Fe1B C17B C16B 67.0(2)
C18B Fe1B C17B C16B -121.1(3)
C19B Fe1B C17B C16B -83.9(2)
C24B Fe1B C17B C16B 153.6(4)
C23B Fe1B C17B C16B 145.3(2)
Ga1B Fe1B C17B C16B 39.34(18)
C16B C17B C18B C19B -0.8(4)
Fe1B C17B C18B C19B -59.8(3)
C16B C17B C18B Fe1B 58.9(3)
C22B Fe1B C18B C19B -177.0(2)
C17B Fe1B C18B C19B 119.2(3)
C25B Fe1B C18B C19B -26.1(8)
C20B Fe1B C18B C19B 37.3(2)
C21B Fe1B C18B C19B 134.9(3)
C16B Fe1B C18B C19B 82.1(2)
C24B Fe1B C18B C19B -86.6(3)
C23B Fe1B C18B C19B -130.8(2)
Ga1B Fe1B C18B C19B 98.8(2)
C22B Fe1B C18B C17B 63.8(3)
C25B Fe1B C18B C17B -145.3(6)
C20B Fe1B C18B C17B -81.9(2)
C21B Fe1B C18B C17B 15.6(4)
C16B Fe1B C18B C17B -37.2(2)
C19B Fe1B C18B C17B -119.2(3)
C24B Fe1B C18B C17B 154.2(2)
C23B Fe1B C18B C17B 110.0(2)
Ga1B Fe1B C18B C17B -20.4(3)
C17B C18B C19B C20B 0.6(4)
Fe1B C18B C19B C20B -58.0(2)
C17B C18B C19B Fe1B 58.6(3)
C22B Fe1B C19B C18B 8.7(6)
C17B Fe1B C19B C18B -38.0(2)
C25B Fe1B C19B C18B 172.9(2)
C20B Fe1B C19B C18B -120.1(3)
C21B Fe1B C19B C18B -130.7(3)
C16B Fe1B C19B C18B -82.6(2)
C24B Fe1B C19B C18B 124.2(2)
C23B Fe1B C19B C18B 76.0(3)
Ga1B Fe1B C19B C18B -98.6(2)
C22B Fe1B C19B C20B 128.8(5)
C17B Fe1B C19B C20B 82.0(2)
C25B Fe1B C19B C20B -67.0(3)
C21B Fe1B C19B C20B -10.6(4)
C16B Fe1B C19B C20B 37.4(2)
C18B Fe1B C19B C20B 120.1(3)
C24B Fe1B C19B C20B -115.7(2)
C23B Fe1B C19B C20B -163.9(2)
Ga1B Fe1B C19B C20B 21.4(2)
C18B C19B C20B C16B -0.1(4)
Fe1B C19B C20B C16B -58.7(2)
C18B C19B C20B Fe1B 58.5(3)
C17B C16B C20B C19B -0.4(4)
Ga1B C16B C20B C19B 134.3(3)
Fe1B C16B C20B C19B 59.4(2)
C17B C16B C20B Fe1B -59.8(2)
Ga1B C16B C20B Fe1B 74.9(2)
C22B Fe1B C20B C19B -154.8(3)
C17B Fe1B C20B C19B -81.0(2)
C25B Fe1B C20B C19B 131.3(2)
C21B Fe1B C20B C19B 174.8(2)
C16B Fe1B C20B C19B -121.0(3)
C18B Fe1B C20B C19B -36.9(2)
C24B Fe1B C20B C19B 93.5(2)
C23B Fe1B C20B C19B 75.4(8)
Ga1B Fe1B C20B C19B -159.6(2)
C22B Fe1B C20B C16B -33.8(4)
C17B Fe1B C20B C16B 40.0(2)
C25B Fe1B C20B C16B -107.7(2)
C21B Fe1B C20B C16B -64.2(2)
C18B Fe1B C20B C16B 84.1(2)
C19B Fe1B C20B C16B 121.0(3)
C24B Fe1B C20B C16B -145.5(2)
C23B Fe1B C20B C16B -163.6(7)
Ga1B Fe1B C20B C16B -38.55(17)
C16B Ga1B C21B C22B -64.1(3)
C7B Ga1B C21B C22B 77.1(3)
N1b Ga1B C21B C22B -169.6(2)
Fe1B Ga1B C21B C22B -65.1(2)
C16B Ga1B C21B C25B 65.4(3)
C7B Ga1B C21B C25B -153.4(3)
N1b Ga1B C21B C25B -40.1(3)
Fe1B Ga1B C21B C25B 64.4(2)
C16B Ga1B C21B Fe1B 1.02(14)
C7B Ga1B C21B Fe1B 142.22(13)
N1b Ga1B C21B Fe1B -104.47(12)
C17B Fe1B C21B C22B 81.4(2)
C25B Fe1B C21B C22B -115.7(3)
C20B Fe1B C21B C22B 155.9(2)
C16B Fe1B C21B C22B 119.1(2)
C18B Fe1B C21B C22B 70.6(4)
C19B Fe1B C21B C22B 163.3(3)
C24B Fe1B C21B C22B -79.2(2)
C23B Fe1B C21B C22B -36.3(2)
Ga1B Fe1B C21B C22B 120.1(2)
C22B Fe1B C21B C25B 115.7(3)
C17B Fe1B C21B C25B -162.9(2)
C20B Fe1B C21B C25B -88.5(2)
C16B Fe1B C21B C25B -125.3(2)
C18B Fe1B C21B C25B -173.8(3)
C19B Fe1B C21B C25B -81.0(3)
C24B Fe1B C21B C25B 36.5(2)
C23B Fe1B C21B C25B 79.3(2)
Ga1B Fe1B C21B C25B -124.3(2)
C22B Fe1B C21B Ga1B -120.1(2)
C17B Fe1B C21B Ga1B -38.62(18)
C25B Fe1B C21B Ga1B 124.3(2)
C20B Fe1B C21B Ga1B 35.82(17)
C16B Fe1B C21B Ga1B -1.01(14)
C18B Fe1B C21B Ga1B -49.5(4)
C19B Fe1B C21B Ga1B 43.3(3)
C24B Fe1B C21B Ga1B 160.77(17)
C23B Fe1B C21B Ga1B -156.39(17)
C25B C21B C22B C23B -0.2(4)
Ga1B C21B C22B C23B 136.8(3)
Fe1B C21B C22B C23B 60.2(3)
C25B C21B C22B Fe1B -60.4(2)
Ga1B C21B C22B Fe1B 76.6(2)
C17B Fe1B C22B C23B 128.7(2)
C25B Fe1B C22B C23B -81.3(2)
C20B Fe1B C22B C23B -166.3(3)
C21B Fe1B C22B C23B -121.3(3)
C16B Fe1B C22B C23B 170.6(2)
C18B Fe1B C22B C23B 92.1(2)
C19B Fe1B C22B C23B 85.4(5)
C24B Fe1B C22B C23B -37.5(2)
Ga1B Fe1B C22B C23B -161.5(2)
C17B Fe1B C22B C21B -110.0(2)
C25B Fe1B C22B C21B 40.01(19)
C20B Fe1B C22B C21B -45.0(3)
C16B Fe1B C22B C21B -68.1(2)
C18B Fe1B C22B C21B -146.6(2)
C19B Fe1B C22B C21B -153.3(4)
C24B Fe1B C22B C21B 83.8(2)
C23B Fe1B C22B C21B 121.3(3)
Ga1B Fe1B C22B C21B -40.19(17)
C21B C22B C23B C24B 0.0(4)
Fe1B C22B C23B C24B 59.1(3)
C21B C22B C23B Fe1B -59.1(2)
C22B Fe1B C23B C24B -118.9(3)
C17B Fe1B C23B C24B 176.0(2)
C25B Fe1B C23B C24B -37.3(2)
C20B Fe1B C23B C24B 22.1(8)
C21B Fe1B C23B C24B -81.8(2)
C16B Fe1B C23B C24B -136.4(3)
C18B Fe1B C23B C24B 129.5(2)
C19B Fe1B C23B C24B 85.6(3)
Ga1B Fe1B C23B C24B -99.75(19)
C17B Fe1B C23B C22B -65.1(3)
C25B Fe1B C23B C22B 81.6(2)
C20B Fe1B C23B C22B 140.9(7)
C21B Fe1B C23B C22B 37.1(2)
C16B Fe1B C23B C22B -17.5(4)
C18B Fe1B C23B C22B -111.7(2)
C19B Fe1B C23B C22B -155.6(2)
C24B Fe1B C23B C22B 118.9(3)
Ga1B Fe1B C23B C22B 19.1(2)
C22B C23B C24B C25B 0.2(4)
Fe1B C23B C24B C25B 58.1(2)
C22B C23B C24B Fe1B -57.9(2)
C22B Fe1B C24B C25B -82.0(2)
C17B Fe1B C24B C25B -130.9(4)
C20B Fe1B C24B C25B 65.6(3)
C21B Fe1B C24B C25B -37.4(2)
C16B Fe1B C24B C25B 7.4(4)
C18B Fe1B C24B C25B 162.8(2)
C19B Fe1B C24B C25B 114.5(2)
C23B Fe1B C24B C25B -120.0(3)
Ga1B Fe1B C24B C25B -22.7(2)
C22B Fe1B C24B C23B 38.0(2)
C17B Fe1B C24B C23B -10.9(6)
C25B Fe1B C24B C23B 120.0(3)
C20B Fe1B C24B C23B -174.4(2)
C21B Fe1B C24B C23B 82.6(2)
C16B Fe1B C24B C23B 127.4(3)
C18B Fe1B C24B C23B -77.2(3)
C19B Fe1B C24B C23B -125.5(2)
Ga1B Fe1B C24B C23B 97.3(2)
C23B C24B C25B C21B -0.4(4)
Fe1B C24B C25B C21B 58.8(2)
C23B C24B C25B Fe1B -59.2(3)
C22B C21B C25B C24B 0.4(4)
Ga1B C21B C25B C24B -134.5(3)
Fe1B C21B C25B C24B -59.8(2)
C22B C21B C25B Fe1B 60.2(2)
Ga1B C21B C25B Fe1B -74.7(2)
C22B Fe1B C25B C24B 80.8(2)
C17B Fe1B C25B C24B 152.9(3)
C20B Fe1B C25B C24B -132.7(2)
C21B Fe1B C25B C24B 120.8(3)
C16B Fe1B C25B C24B -176.4(2)
C18B Fe1B C25B C24B -73.2(7)
C19B Fe1B C25B C24B -94.3(3)
C23B Fe1B C25B C24B 36.9(2)
Ga1B Fe1B C25B C24B 158.4(2)
C22B Fe1B C25B C21B -40.0(2)
C17B Fe1B C25B C21B 32.2(4)
C20B Fe1B C25B C21B 106.5(2)
C16B Fe1B C25B C21B 62.8(2)
C18B Fe1B C25B C21B 166.0(6)
C19B Fe1B C25B C21B 144.9(2)
C24B Fe1B C25B C21B -120.8(3)
C23B Fe1B C25B C21B -83.8(2)
Ga1B Fe1B C25B C21B 37.64(17)
